data_8107690
loop_
_publ_author_name
'Yu, Lu'
'Meng, Qing-Guo'
'Hou, Gui-Ge'
'Liu, Yong-Jun'
'Geng, Zi-Kai'

_publ_section_title
;
 Crystal structure of
 2-amino-4-(2-fluoro-3-(trifluoromethyl)phenyl)-9-methoxy-1,4,5,6-tetrahydrobenzo[h]quinazolin-3-ium
 chloride, C20H18ClF4N3O
;
_journal_issue 6
_journal_name_full 'Zeitschrift f\"ur Kristallographie - New Crystal Structures'
_journal_page_first 1161
_journal_page_last 1163
_journal_paper_doi 10.1515/ncrs-2023-0374
_journal_volume 238
_journal_year 2023
_chemical_formula_moiety 'C20 H18 Cl F4 N3 O'
_chemical_formula_sum 'C20 H18 Cl F4 N3 O'
_chemical_formula_weight 427.82
_space_group_crystal_system orthorhombic
_space_group_IT_number 61
_space_group_name_Hall '-P 2ac 2ab'
_space_group_name_H-M_alt 'P b c a'
_atom_sites_solution_hydrogens mixed
_cell_angle_alpha 90
_cell_angle_beta 90
_cell_angle_gamma 90
_cell_formula_units_Z 8
_cell_length_a 12.5254(4)
_cell_length_b 12.6845(5)
_cell_length_c 24.1490(11)
_cell_measurement_reflns_used 7131
_cell_measurement_temperature 293(2)
_cell_measurement_theta_max 73.7390
_cell_measurement_theta_min 3.5530
_cell_volume 3836.8(3)
_computing_cell_refinement 'CrysAlisPro 1.171.38.43f (Rigaku OD, 2017)'
_computing_data_collection 'CrysAlisPro 1.171.38.43f (Rigaku OD, 2017)'
_computing_data_reduction 'CrysAlisPro 1.171.38.43f (Rigaku OD, 2017)'
_computing_molecular_graphics 'Bruker SHELXTL'
_computing_publication_material 'Bruker SHELXTL'
_computing_structure_refinement 'SHELXL-2017/1 (Sheldrick, 2015)'
_computing_structure_solution 'SHELXL-2017/1 (Sheldrick, 2015)'
_diffrn_ambient_temperature 293(2)
_diffrn_detector_area_resol_mean 5.2684
_diffrn_measured_fraction_theta_full 0.999
_diffrn_measured_fraction_theta_max 0.979
_diffrn_measurement_device_type 'XtaLAB AFC12 (RINC): Kappa dual home/near'
_diffrn_measurement_method 'CCD plate'
_diffrn_radiation_type CuK\a
_diffrn_radiation_wavelength 1.54178
_diffrn_reflns_av_R_equivalents 0.0543
_diffrn_reflns_av_unetI/netI 0.0378
_diffrn_reflns_Laue_measured_fraction_full 0.999
_diffrn_reflns_Laue_measured_fraction_max 0.979
_diffrn_reflns_limit_h_max 15
_diffrn_reflns_limit_h_min -15
_diffrn_reflns_limit_k_max 15
_diffrn_reflns_limit_k_min -14
_diffrn_reflns_limit_l_max 20
_diffrn_reflns_limit_l_min -29
_diffrn_reflns_number 15274
_diffrn_reflns_point_group_measured_fraction_full 0.999
_diffrn_reflns_point_group_measured_fraction_max 0.979
_diffrn_reflns_theta_full 67.679
_diffrn_reflns_theta_max 73.894
_diffrn_reflns_theta_min 3.661
_diffrn_source 'fine-focus sealed X-ray tube'
_exptl_absorpt_coefficient_mu 2.265
_exptl_absorpt_correction_T_max 1.00000
_exptl_absorpt_correction_T_min 0.21816
_exptl_absorpt_correction_type multi-scan
_exptl_absorpt_process_details
;
CrysAlisPro 1.171.39.28b (Rigaku Oxford Diffraction, 2015)
Empirical absorption correction using spherical harmonics,
 implemented in SCALE3 ABSPACK scaling algorithm.
;
_exptl_crystal_colour yellow
_exptl_crystal_density_diffrn 1.481
_exptl_crystal_description block
_exptl_crystal_F_000 1760
_exptl_crystal_size_max 0.150
_exptl_crystal_size_mid 0.140
_exptl_crystal_size_min 0.120
_refine_diff_density_max 0.655
_refine_diff_density_min -0.389
_refine_diff_density_rms 0.064
_refine_ls_extinction_coef .
_refine_ls_extinction_method none
_refine_ls_goodness_of_fit_ref 1.027
_refine_ls_hydrogen_treatment mixed
_refine_ls_matrix_type full
_refine_ls_number_parameters 267
_refine_ls_number_reflns 3805
_refine_ls_number_restraints 0
_refine_ls_restrained_S_all 1.027
_refine_ls_R_factor_all 0.0533
_refine_ls_R_factor_gt 0.0485
_refine_ls_shift/su_max 0.000
_refine_ls_shift/su_mean 0.000
_refine_ls_structure_factor_coef Fsqd
_refine_ls_weighting_details 'w=1/[\s^2^(Fo^2^)+(0.0696P)^2^+3.3077P] where P=(Fo^2^+2Fc^2^)/3'
_refine_ls_weighting_scheme calc
_refine_ls_wR_factor_gt 0.1308
_refine_ls_wR_factor_ref 0.1343
_reflns_Friedel_coverage 0.000
_reflns_Friedel_fraction_full .
_reflns_Friedel_fraction_max .
_reflns_number_gt 3361
_reflns_number_total 3805
_reflns_threshold_expression 'I > 2\s(I)'
_cod_data_source_file suppl_j_ncrs-2023-0374_suppl_001.cif
_cod_data_source_block xf-2-2-1
_cod_database_code 8107690
_shelx_space_group_comment
;
The symmetry employed for this shelxl refinement is uniquely defined
by the following loop, which should always be used as a source of
symmetry information in preference to the above space-group names.
They are only intended as comments.
;
_shelx_estimated_absorpt_t_min 0.727
_shelx_estimated_absorpt_t_max 0.773

loop_
_space_group_symop_operation_xyz
'x, y, z'
'-x+1/2, -y, z+1/2'
'-x, y+1/2, -z+1/2'
'x+1/2, -y+1/2, -z'
'-x, -y, -z'
'x-1/2, y, -z-1/2'
'x, -y-1/2, z-1/2'
'-x-1/2, y-1/2, z'

loop_
_atom_site_label
_atom_site_type_symbol
_atom_site_fract_x
_atom_site_fract_y
_atom_site_fract_z
_atom_site_U_iso_or_equiv
_atom_site_adp_type
_atom_site_occupancy
_atom_site_site_symmetry_order
_atom_site_calc_flag
_atom_site_refinement_flags_posn
_atom_site_refinement_flags_adp
_atom_site_refinement_flags_occupancy
_atom_site_disorder_assembly
_atom_site_disorder_group
C1 C 0.30840(16) 0.12858(17) 0.96703(8) 0.0246(4) Uani 1 1 d . . . . .
C2 C 0.23258(17) -0.03005(17) 0.92281(9) 0.0254(4) Uani 1 1 d . . . . .
H2 H 0.196956 -0.087685 0.942537 0.031 Uiso 1 1 calc R U . . .
C3 C 0.42679(17) 0.00620(16) 0.92360(8) 0.0242(4) Uani 1 1 d . . . . .
C4 C 0.34727(17) -0.06157(17) 0.91374(8) 0.0255(4) Uani 1 1 d . . . . .
C5 C 0.37032(17) -0.17070(18) 0.89178(9) 0.0288(5) Uani 1 1 d . . . . .
H5A H 0.307908 -0.197654 0.872669 0.035 Uiso 1 1 calc R U . . .
H5B H 0.386304 -0.217742 0.922342 0.035 Uiso 1 1 calc R U . . .
C6 C 0.46457(17) -0.16732(19) 0.85214(10) 0.0300(5) Uani 1 1 d . . . . .
H6A H 0.486494 -0.238748 0.843386 0.036 Uiso 1 1 calc R U . . .
H6B H 0.442855 -0.133391 0.817949 0.036 Uiso 1 1 calc R U . . .
C7 C 0.66270(18) -0.13206(18) 0.86310(10) 0.0303(5) Uani 1 1 d . . . . .
H7 H 0.676359 -0.191188 0.841456 0.036 Uiso 1 1 calc R U . . .
C8 C 0.74780(17) -0.07028(18) 0.88084(9) 0.0295(5) Uani 1 1 d . . . . .
H8 H 0.817419 -0.088135 0.871275 0.035 Uiso 1 1 calc R U . . .
C9 C 0.72789(17) 0.01795(18) 0.91283(9) 0.0272(5) Uani 1 1 d . . . . .
C10 C 0.62408(17) 0.04198(17) 0.92874(9) 0.0267(4) Uani 1 1 d . . . . .
H10 H 0.611432 0.099480 0.951717 0.032 Uiso 1 1 calc R U . . .
C11 C 0.53901(16) -0.01928(17) 0.91057(8) 0.0243(4) Uani 1 1 d . . . . .
C12 C 0.55823(17) -0.10792(18) 0.87679(9) 0.0270(4) Uani 1 1 d . . . . .
C13 C 0.17654(16) -0.01599(18) 0.86689(9) 0.0262(4) Uani 1 1 d . . . . .
C14 C 0.20727(17) 0.06165(17) 0.82983(9) 0.0269(5) Uani 1 1 d . . . . .
C15 C 0.16062(19) 0.07353(19) 0.77779(9) 0.0330(5) Uani 1 1 d . . . . .
C16 C 0.0802(2) 0.0040(2) 0.76248(10) 0.0407(6) Uani 1 1 d . . . . .
H16 H 0.047463 0.010721 0.728103 0.049 Uiso 1 1 calc R U . . .
C17 C 0.0488(2) -0.0752(2) 0.79826(11) 0.0405(6) Uani 1 1 d . . . . .
H17 H -0.004475 -0.122119 0.787646 0.049 Uiso 1 1 calc R U . . .
C18 C 0.09643(18) -0.0851(2) 0.85013(9) 0.0326(5) Uani 1 1 d . . . . .
H18 H 0.074436 -0.138563 0.873875 0.039 Uiso 1 1 calc R U . . .
C19 C 0.2015(2) 0.1571(2) 0.73930(10) 0.0400(6) Uani 1 1 d . . . . .
C20 C 0.90917(17) 0.07421(19) 0.90861(10) 0.0318(5) Uani 1 1 d . . . . .
H20A H 0.939270 0.008785 0.921084 0.048 Uiso 1 1 calc R U . . .
H20B H 0.953645 0.131551 0.920490 0.048 Uiso 1 1 calc R U . . .
H20C H 0.904789 0.074016 0.868927 0.048 Uiso 1 1 calc R U . . .
Cl1 Cl 0.53974(4) 0.31046(4) 0.97499(2) 0.02830(16) Uani 1 1 d . . . . .
F1 F 0.28703(10) 0.12832(10) 0.84377(5) 0.0310(3) Uani 1 1 d . . . . .
F2 F 0.30268(14) 0.13926(13) 0.72382(7) 0.0561(5) Uani 1 1 d . . . . .
F3 F 0.20003(13) 0.25397(12) 0.76144(6) 0.0452(4) Uani 1 1 d . . . . .
F4 F 0.14390(17) 0.16261(15) 0.69268(6) 0.0643(5) Uani 1 1 d . . . . .
N1 N 0.40529(14) 0.10538(14) 0.94739(7) 0.0251(4) Uani 1 1 d . . . . .
H1A H 0.458166 0.152892 0.953256 0.033(7) Uiso 1 1 d R . . . .
N2 N 0.22689(14) 0.06415(14) 0.95774(7) 0.0261(4) Uani 1 1 d . . . . .
H2A H 0.164557 0.082781 0.970729 0.031(7) Uiso 1 1 d R . . . .
N3 N 0.29398(14) 0.21691(15) 0.99561(8) 0.0279(4) Uani 1 1 d . . . . .
H3A H 0.347756 0.251484 1.003201 0.045(8) Uiso 1 1 d R . . . .
H3B H 0.229409 0.229185 1.008687 0.042(8) Uiso 1 1 d R . . . .
O1 O 0.80455(12) 0.08656(13) 0.93148(7) 0.0316(4) Uani 1 1 d . . . . .

loop_
_atom_site_aniso_label
_atom_site_aniso_U_11
_atom_site_aniso_U_22
_atom_site_aniso_U_33
_atom_site_aniso_U_23
_atom_site_aniso_U_13
_atom_site_aniso_U_12
C1 0.0272(10) 0.0269(11) 0.0197(10) 0.0028(8) -0.0016(8) 0.0012(8)
C2 0.0297(11) 0.0242(10) 0.0225(10) -0.0006(8) 0.0016(8) -0.0021(8)
C3 0.0286(10) 0.0243(10) 0.0196(9) 0.0014(8) 0.0005(8) 0.0022(8)
C4 0.0295(10) 0.0263(10) 0.0207(10) 0.0002(8) 0.0006(8) -0.0010(8)
C5 0.0304(11) 0.0278(11) 0.0282(11) -0.0007(9) 0.0002(9) -0.0006(9)
C6 0.0323(11) 0.0296(11) 0.0281(11) -0.0047(9) 0.0005(9) -0.0013(9)
C7 0.0345(11) 0.0275(11) 0.0290(11) -0.0061(9) 0.0022(9) 0.0033(9)
C8 0.0256(10) 0.0333(12) 0.0296(11) -0.0010(9) 0.0011(9) 0.0034(9)
C9 0.0293(11) 0.0288(11) 0.0234(10) 0.0009(9) -0.0033(8) -0.0006(9)
C10 0.0309(11) 0.0265(10) 0.0225(10) -0.0016(8) -0.0001(8) 0.0014(8)
C11 0.0285(10) 0.0248(10) 0.0197(9) 0.0014(8) -0.0007(8) 0.0011(8)
C12 0.0289(10) 0.0284(11) 0.0236(10) 0.0000(9) -0.0007(8) 0.0004(9)
C13 0.0254(10) 0.0318(11) 0.0215(10) -0.0050(9) 0.0017(8) 0.0014(8)
C14 0.0287(10) 0.0299(11) 0.0222(10) -0.0043(9) 0.0016(8) 0.0014(9)
C15 0.0390(12) 0.0384(13) 0.0218(10) -0.0043(10) 0.0008(9) 0.0036(10)
C16 0.0431(14) 0.0524(16) 0.0266(12) -0.0079(11) -0.0037(10) 0.0003(12)
C17 0.0363(13) 0.0524(16) 0.0329(12) -0.0109(12) -0.0032(10) -0.0079(11)
C18 0.0315(11) 0.0399(13) 0.0264(11) -0.0041(10) 0.0032(9) -0.0057(10)
C19 0.0570(16) 0.0409(14) 0.0221(12) -0.0019(10) 0.0014(11) 0.0072(12)
C20 0.0275(11) 0.0377(12) 0.0303(11) -0.0013(10) 0.0012(9) -0.0006(9)
Cl1 0.0266(3) 0.0292(3) 0.0291(3) -0.0011(2) -0.00181(19) -0.00235(19)
F1 0.0351(7) 0.0295(7) 0.0284(7) 0.0010(5) -0.0004(5) -0.0049(5)
F2 0.0667(11) 0.0522(10) 0.0494(10) 0.0099(8) 0.0292(8) 0.0094(8)
F3 0.0678(10) 0.0373(8) 0.0305(7) 0.0019(6) 0.0073(7) 0.0071(7)
F4 0.1003(14) 0.0669(11) 0.0257(8) 0.0078(8) -0.0138(9) -0.0025(10)
N1 0.0260(8) 0.0232(9) 0.0261(9) -0.0031(7) 0.0000(7) -0.0014(7)
N2 0.0249(8) 0.0303(10) 0.0232(9) -0.0025(7) 0.0025(7) 0.0006(7)
N3 0.0261(9) 0.0289(9) 0.0286(10) -0.0033(8) -0.0001(7) 0.0008(7)
O1 0.0246(7) 0.0348(9) 0.0353(9) -0.0077(7) 0.0001(6) -0.0011(6)

loop_
_atom_type_symbol
_atom_type_description
_atom_type_scat_dispersion_real
_atom_type_scat_dispersion_imag
_atom_type_scat_source
C C 0.0181 0.0091 'International Tables Vol C Tables 4.2.6.8 and 6.1.1.4'
H H 0.0000 0.0000 'International Tables Vol C Tables 4.2.6.8 and 6.1.1.4'
N N 0.0311 0.0180 'International Tables Vol C Tables 4.2.6.8 and 6.1.1.4'
O O 0.0492 0.0322 'International Tables Vol C Tables 4.2.6.8 and 6.1.1.4'
F F 0.0727 0.0534 'International Tables Vol C Tables 4.2.6.8 and 6.1.1.4'
Cl Cl 0.3639 0.7018 'International Tables Vol C Tables 4.2.6.8 and 6.1.1.4'

loop_
_geom_angle_atom_site_label_1
_geom_angle_atom_site_label_2
_geom_angle_atom_site_label_3
_geom_angle
_geom_angle_site_symmetry_1
_geom_angle_site_symmetry_3
N2 C1 N3 120.19(19) . .
N2 C1 N1 120.22(19) . .
N3 C1 N1 119.60(19) . .
N2 C2 C4 110.28(17) . .
N2 C2 C13 112.98(17) . .
C4 C2 C13 109.84(17) . .
N2 C2 H2 107.9 . .
C4 C2 H2 107.9 . .
C13 C2 H2 107.9 . .
C4 C3 N1 120.28(19) . .
C4 C3 C11 122.04(19) . .
N1 C3 C11 117.67(18) . .
C3 C4 C2 120.90(19) . .
C3 C4 C5 120.62(19) . .
C2 C4 C5 118.45(18) . .
C4 C5 C6 110.10(18) . .
C4 C5 H5A 109.6 . .
C6 C5 H5A 109.6 . .
C4 C5 H5B 109.6 . .
C6 C5 H5B 109.6 . .
H5A C5 H5B 108.2 . .
C12 C6 C5 111.57(18) . .
C12 C6 H6A 109.3 . .
C5 C6 H6A 109.3 . .
C12 C6 H6B 109.3 . .
C5 C6 H6B 109.3 . .
H6A C6 H6B 108.0 . .
C12 C7 C8 121.8(2) . .
C12 C7 H7 119.1 . .
C8 C7 H7 119.1 . .
C9 C8 C7 119.3(2) . .
C9 C8 H8 120.3 . .
C7 C8 H8 120.3 . .
O1 C9 C8 124.80(19) . .
O1 C9 C10 115.15(19) . .
C8 C9 C10 120.1(2) . .
C9 C10 C11 120.5(2) . .
C9 C10 H10 119.8 . .
C11 C10 H10 119.8 . .
C10 C11 C12 119.85(19) . .
C10 C11 C3 122.70(19) . .
C12 C11 C3 117.42(18) . .
C7 C12 C11 118.4(2) . .
C7 C12 C6 121.9(2) . .
C11 C12 C6 119.44(19) . .
C14 C13 C18 117.4(2) . .
C14 C13 C2 121.66(19) . .
C18 C13 C2 120.9(2) . .
F1 C14 C13 119.29(19) . .
F1 C14 C15 117.8(2) . .
C13 C14 C15 122.9(2) . .
C16 C15 C14 118.4(2) . .
C16 C15 C19 122.1(2) . .
C14 C15 C19 119.5(2) . .
C17 C16 C15 120.1(2) . .
C17 C16 H16 119.9 . .
C15 C16 H16 119.9 . .
C16 C17 C18 120.4(2) . .
C16 C17 H17 119.8 . .
C18 C17 H17 119.8 . .
C13 C18 C17 120.9(2) . .
C13 C18 H18 119.6 . .
C17 C18 H18 119.6 . .
F4 C19 F3 106.3(2) . .
F4 C19 F2 106.5(2) . .
F3 C19 F2 106.2(2) . .
F4 C19 C15 112.0(2) . .
F3 C19 C15 113.33(19) . .
F2 C19 C15 112.1(2) . .
O1 C20 H20A 109.5 . .
O1 C20 H20B 109.5 . .
H20A C20 H20B 109.5 . .
O1 C20 H20C 109.5 . .
H20A C20 H20C 109.5 . .
H20B C20 H20C 109.5 . .
C1 N1 C3 121.01(18) . .
C1 N1 H1A 117.5 . .
C3 N1 H1A 121.2 . .
C1 N2 C2 124.24(18) . .
C1 N2 H2A 117.4 . .
C2 N2 H2A 118.1 . .
C1 N3 H3A 116.9 . .
C1 N3 H3B 117.4 . .
H3A N3 H3B 125.1 . .
C9 O1 C20 116.42(17) . .

loop_
_geom_bond_atom_site_label_1
_geom_bond_atom_site_label_2
_geom_bond_distance
_geom_bond_site_symmetry_2
C1 N2 1.327(3) .
C1 N3 1.328(3) .
C1 N1 1.336(3) .
C2 N2 1.464(3) .
C2 C4 1.507(3) .
C2 C13 1.532(3) .
C2 H2 0.9800 .
C3 C4 1.337(3) .
C3 N1 1.409(3) .
C3 C11 1.476(3) .
C4 C5 1.510(3) .
C5 C6 1.521(3) .
C5 H5A 0.9700 .
C5 H5B 0.9700 .
C6 C12 1.516(3) .
C6 H6A 0.9700 .
C6 H6B 0.9700 .
C7 C12 1.384(3) .
C7 C8 1.391(3) .
C7 H7 0.9300 .
C8 C9 1.383(3) .
C8 H8 0.9300 .
C9 O1 1.372(3) .
C9 C10 1.390(3) .
C10 C11 1.390(3) .
C10 H10 0.9300 .
C11 C12 1.410(3) .
C13 C14 1.385(3) .
C13 C18 1.392(3) .
C14 F1 1.351(2) .
C14 C15 1.394(3) .
C15 C16 1.389(4) .
C15 C19 1.500(4) .
C16 C17 1.382(4) .
C16 H16 0.9300 .
C17 C18 1.393(3) .
C17 H17 0.9300 .
C18 H18 0.9300 .
C19 F4 1.339(3) .
C19 F3 1.340(3) .
C19 F2 1.340(3) .
C20 O1 1.431(3) .
C20 H20A 0.9600 .
C20 H20B 0.9600 .
C20 H20C 0.9600 .
N1 H1A 0.9066 .
N2 H2A 0.8740 .
N3 H3A 0.8244 .
N3 H3B 0.8821 .

loop_
_geom_hbond_atom_site_label_D
_geom_hbond_atom_site_label_H
_geom_hbond_atom_site_label_A
_geom_hbond_distance_DH
_geom_hbond_distance_HA
_geom_hbond_distance_DA
_geom_hbond_angle_DHA
_geom_hbond_site_symmetry_A
_geom_hbond_publ_flag
N3 H3B Cl1 0.88 2.46 3.2810(19) 155.0 4_457 yes
N3 H3A O1 0.82 2.65 3.055(2) 112.2 4_457 yes
N3 H3A Cl1 0.82 2.61 3.3365(19) 147.9 . yes
N2 H2A Cl1 0.87 2.45 3.2655(18) 155.8 4_457 yes
N1 H1A Cl1 0.91 2.31 3.1698(18) 159.3 . yes
C20 H20B Cl1 0.96 2.84 3.566(2) 133.0 4_557 yes
C20 H20A Cl1 0.96 2.84 3.764(2) 160.8 8_755 yes
C10 H10 Cl1 0.93 2.88 3.736(2) 154.0 . yes

loop_
_geom_torsion_atom_site_label_1
_geom_torsion_atom_site_label_2
_geom_torsion_atom_site_label_3
_geom_torsion_atom_site_label_4
_geom_torsion
_geom_torsion_site_symmetry_1
_geom_torsion_site_symmetry_2
_geom_torsion_site_symmetry_3
_geom_torsion_site_symmetry_4
N1 C3 C4 C2 5.7(3) . . . .
C11 C3 C4 C2 -174.64(18) . . . .
N1 C3 C4 C5 -175.94(19) . . . .
C11 C3 C4 C5 3.7(3) . . . .
N2 C2 C4 C3 -17.2(3) . . . .
C13 C2 C4 C3 108.0(2) . . . .
N2 C2 C4 C5 164.42(18) . . . .
C13 C2 C4 C5 -70.4(2) . . . .
C3 C4 C5 C6 -35.3(3) . . . .
C2 C4 C5 C6 143.11(19) . . . .
C4 C5 C6 C12 49.1(3) . . . .
C12 C7 C8 C9 -0.3(4) . . . .
C7 C8 C9 O1 -178.1(2) . . . .
C7 C8 C9 C10 2.4(3) . . . .
O1 C9 C10 C11 177.41(19) . . . .
C8 C9 C10 C11 -3.1(3) . . . .
C9 C10 C11 C12 1.5(3) . . . .
C9 C10 C11 C3 -176.4(2) . . . .
C4 C3 C11 C10 -169.0(2) . . . .
N1 C3 C11 C10 10.7(3) . . . .
C4 C3 C11 C12 13.1(3) . . . .
N1 C3 C11 C12 -167.27(18) . . . .
C8 C7 C12 C11 -1.3(3) . . . .
C8 C7 C12 C6 172.7(2) . . . .
C10 C11 C12 C7 0.7(3) . . . .
C3 C11 C12 C7 178.7(2) . . . .
C10 C11 C12 C6 -173.5(2) . . . .
C3 C11 C12 C6 4.6(3) . . . .
C5 C6 C12 C7 150.0(2) . . . .
C5 C6 C12 C11 -36.0(3) . . . .
N2 C2 C13 C14 59.4(3) . . . .
C4 C2 C13 C14 -64.2(3) . . . .
N2 C2 C13 C18 -124.3(2) . . . .
C4 C2 C13 C18 112.1(2) . . . .
C18 C13 C14 F1 -177.97(19) . . . .
C2 C13 C14 F1 -1.5(3) . . . .
C18 C13 C14 C15 0.9(3) . . . .
C2 C13 C14 C15 177.3(2) . . . .
F1 C14 C15 C16 178.6(2) . . . .
C13 C14 C15 C16 -0.3(3) . . . .
F1 C14 C15 C19 1.2(3) . . . .
C13 C14 C15 C19 -177.7(2) . . . .
C14 C15 C16 C17 -0.6(4) . . . .
C19 C15 C16 C17 176.7(2) . . . .
C15 C16 C17 C18 0.8(4) . . . .
C14 C13 C18 C17 -0.6(3) . . . .
C2 C13 C18 C17 -177.1(2) . . . .
C16 C17 C18 C13 -0.2(4) . . . .
C16 C15 C19 F4 6.8(3) . . . .
C14 C15 C19 F4 -176.0(2) . . . .
C16 C15 C19 F3 127.0(3) . . . .
C14 C15 C19 F3 -55.8(3) . . . .
C16 C15 C19 F2 -112.8(3) . . . .
C14 C15 C19 F2 64.4(3) . . . .
N2 C1 N1 C3 -9.2(3) . . . .
N3 C1 N1 C3 171.25(19) . . . .
C4 C3 N1 C1 8.7(3) . . . .
C11 C3 N1 C1 -171.00(18) . . . .
N3 C1 N2 C2 174.50(19) . . . .
N1 C1 N2 C2 -5.0(3) . . . .
C4 C2 N2 C1 17.3(3) . . . .
C13 C2 N2 C1 -106.0(2) . . . .
C8 C9 O1 C20 10.4(3) . . . .
C10 C9 O1 C20 -170.14(19) . . . .
